data_7021146
loop_
_publ_author_name
'Cai, Yudong'
'Shi, Yian'

_publ_section_title
;
 Synthesis and X-ray characterization of novel palladium(II) complexes
 with tunable chiral anionic counterions.
;
_journal_issue 15
_journal_name_full 'Dalton transactions (Cambridge, England : 2003)'
_journal_page_first 5232
_journal_page_last 5236
_journal_paper_doi 10.1039/c3dt00007a
_journal_volume 42
_journal_year 2013
_chemical_formula_moiety 'C49 H42 Fe O4 P2 Pd, C H2 Cl2'
_chemical_formula_sum 'C50 H44 Cl2 Fe O4 P2 Pd'
_chemical_formula_weight 1003.94
_chemical_name_systematic
;
?
;
_space_group_IT_number 14
_symmetry_cell_setting monoclinic
_symmetry_space_group_name_Hall '-P 2ybc'
_symmetry_space_group_name_H-M 'P 1 21/c 1'
_atom_sites_solution_hydrogens geom
_atom_sites_solution_primary direct
_atom_sites_solution_secondary difmap
_audit_creation_method SHELXL-97
_cell_angle_alpha 90.00
_cell_angle_beta 98.300(4)
_cell_angle_gamma 90.00
_cell_formula_units_Z 4
_cell_length_a 17.696(3)
_cell_length_b 13.606(3)
_cell_length_c 18.782(4)
_cell_measurement_reflns_used 11808
_cell_measurement_temperature 173(2)
_cell_measurement_theta_max 25.35
_cell_measurement_theta_min 1.50
_cell_volume 4474.8(16)
_computing_cell_refinement 'CrystalClear (Rigaku Inc., 2007)'
_computing_data_collection 'CrystalClear (Rigaku Inc., 2007)'
_computing_data_reduction 'CrystalClear (Rigaku Inc., 2007)'
_computing_molecular_graphics 'XP in Siemens SHELXTL (Sheldrick, 2008)'
_computing_publication_material 'SHELX97 (Sheldrick, 2008)'
_computing_structure_refinement 'SHELXL-97 (Sheldrick, 2008)'
_computing_structure_solution 'SHELXS-97 (Sheldrick, 2008)'
_diffrn_ambient_temperature 173(2)
_diffrn_measured_fraction_theta_full 0.993
_diffrn_measured_fraction_theta_max 0.993
_diffrn_measurement_device_type 'Saturn724+ CCD'
_diffrn_measurement_method '\w scans at fixed \c = 45\%'
_diffrn_radiation_monochromator graphite
_diffrn_radiation_source 'sealed tube'
_diffrn_radiation_type MoK\a
_diffrn_radiation_wavelength 0.71073
_diffrn_reflns_av_R_equivalents 0.0882
_diffrn_reflns_av_sigmaI/netI 0.1042
_diffrn_reflns_limit_h_max 14
_diffrn_reflns_limit_h_min -21
_diffrn_reflns_limit_k_max 16
_diffrn_reflns_limit_k_min -16
_diffrn_reflns_limit_l_max 22
_diffrn_reflns_limit_l_min -21
_diffrn_reflns_number 23010
_diffrn_reflns_theta_full 25.36
_diffrn_reflns_theta_max 25.36
_diffrn_reflns_theta_min 1.16
_exptl_absorpt_coefficient_mu 0.962
_exptl_absorpt_correction_T_max 0.8933
_exptl_absorpt_correction_T_min 0.8020
_exptl_absorpt_correction_type multi-scan
_exptl_absorpt_process_details 'CrystalClear (Rigaku Inc., 2007)'
_exptl_crystal_colour yellow
_exptl_crystal_density_diffrn 1.490
_exptl_crystal_density_method 'not measured'
_exptl_crystal_description block
_exptl_crystal_F_000 2048
_exptl_crystal_size_max 0.24
_exptl_crystal_size_mid 0.12
_exptl_crystal_size_min 0.12
_refine_diff_density_max 0.639
_refine_diff_density_min -0.625
_refine_diff_density_rms 0.099
_refine_ls_extinction_method none
_refine_ls_goodness_of_fit_ref 1.297
_refine_ls_hydrogen_treatment constr
_refine_ls_matrix_type full
_refine_ls_number_parameters 543
_refine_ls_number_reflns 8138
_refine_ls_number_restraints 0
_refine_ls_restrained_S_all 1.297
_refine_ls_R_factor_all 0.1629
_refine_ls_R_factor_gt 0.1347
_refine_ls_shift/su_max 0.001
_refine_ls_shift/su_mean 0.000
_refine_ls_structure_factor_coef Fsqd
_refine_ls_weighting_details 'calc w=1/[\s^2^(Fo^2^)+(0.0052P)^2^+28.1036P] where P=(Fo^2^+2Fc^2^)/3'
_refine_ls_weighting_scheme calc
_refine_ls_wR_factor_gt 0.1872
_refine_ls_wR_factor_ref 0.1985
_reflns_number_gt 6468
_reflns_number_total 8138
_reflns_threshold_expression >2sigma(I)
_cod_data_source_file c3dt00007a.txt
_cod_data_source_block sa1599-b
_cod_depositor_comments 'Adding full bibliography for 7021143--7021149.cif.'
_cod_original_sg_symbol_H-M P2(1)/c
_cod_database_code 7021146

loop_
_symmetry_equiv_pos_as_xyz
'x, y, z'
'-x, y+1/2, -z+1/2'
'-x, -y, -z'
'x, -y-1/2, z-1/2'

loop_
_atom_site_label
_atom_site_type_symbol
_atom_site_fract_x
_atom_site_fract_y
_atom_site_fract_z
_atom_site_U_iso_or_equiv
_atom_site_adp_type
_atom_site_occupancy
_atom_site_symmetry_multiplicity
_atom_site_calc_flag
_atom_site_refinement_flags
Pd1 Pd 0.20148(5) 0.97779(5) 0.77832(4) 0.0411(2) Uani 1 1 d .
Fe1 Fe 0.51269(9) 0.99161(11) 0.72960(9) 0.0506(4) Uani 1 1 d .
Cl1 Cl 0.2069(2) 0.6553(3) 0.7790(3) 0.1107(15) Uani 1 1 d .
Cl2 Cl 0.1193(4) 0.4796(5) 0.7627(4) 0.208(4) Uani 1 1 d .
P1 P 0.13404(16) 0.97115(19) 0.66369(14) 0.0433(7) Uani 1 1 d .
P2 P 0.25870(17) 0.98832(19) 0.89820(15) 0.0451(7) Uani 1 1 d .
O1 O 0.3082(4) 0.9578(5) 0.7417(3) 0.0463(18) Uani 1 1 d .
O2 O 0.3161(4) 1.1120(5) 0.7028(4) 0.0494(18) Uani 1 1 d .
O3 O 0.6065(4) 0.7741(5) 0.8075(5) 0.061(2) Uani 1 1 d .
H3 H 0.6361 0.7263 0.8049 0.092 Uiso 1 1 calc R
O4 O 0.7096(5) 0.8599(6) 0.7880(5) 0.069(2) Uani 1 1 d .
C1 C 0.4061(6) 0.9931(7) 0.6751(6) 0.045(3) Uani 1 1 d .
C2 C 0.4545(6) 1.0514(8) 0.6383(6) 0.058(3) Uani 1 1 d .
H2 H 0.4482 1.1194 0.6277 0.070 Uiso 1 1 calc R
C3 C 0.5131(7) 0.9912(8) 0.6204(6) 0.057(3) Uani 1 1 d .
H3A H 0.5536 1.0119 0.5958 0.069 Uiso 1 1 calc R
C4 C 0.5024(6) 0.8958(8) 0.6444(6) 0.058(3) Uani 1 1 d .
H4 H 0.5339 0.8406 0.6392 0.070 Uiso 1 1 calc R
C5 C 0.4364(6) 0.8968(8) 0.6776(5) 0.049(3) Uani 1 1 d .
H5 H 0.4154 0.8415 0.6986 0.058 Uiso 1 1 calc R
C6 C 0.3393(6) 1.0253(8) 0.7091(5) 0.047(3) Uani 1 1 d .
C7 C 0.5972(6) 0.9454(8) 0.8068(6) 0.051(3) Uani 1 1 d .
C8 C 0.6136(7) 1.0414(8) 0.7831(7) 0.069(4) Uani 1 1 d .
H8 H 0.6572 1.0602 0.7623 0.083 Uiso 1 1 calc R
C9 C 0.5532(8) 1.1035(9) 0.7963(7) 0.068(4) Uani 1 1 d .
H9 H 0.5491 1.1718 0.7859 0.082 Uiso 1 1 calc R
C10 C 0.4996(7) 1.0465(9) 0.8278(7) 0.069(4) Uani 1 1 d .
H10 H 0.4536 1.0701 0.8422 0.083 Uiso 1 1 calc R
C11 C 0.5259(6) 0.9502(8) 0.8342(6) 0.054(3) Uani 1 1 d .
H11 H 0.5008 0.8968 0.8534 0.064 Uiso 1 1 calc R
C12 C 0.6435(7) 0.8573(9) 0.7999(6) 0.054(3) Uani 1 1 d .
C13 C 0.1903(6) 0.9480(8) 0.5912(6) 0.050(3) Uani 1 1 d .
C14 C 0.2430(6) 0.8742(8) 0.5971(6) 0.055(3) Uani 1 1 d .
H14 H 0.2509 0.8354 0.6396 0.066 Uiso 1 1 calc R
C15 C 0.2854(7) 0.8549(9) 0.5421(8) 0.068(4) Uani 1 1 d .
H15 H 0.3245 0.8066 0.5482 0.081 Uiso 1 1 calc R
C16 C 0.2703(9) 0.9067(11) 0.4784(8) 0.084(5) Uani 1 1 d .
H16 H 0.2983 0.8920 0.4402 0.101 Uiso 1 1 calc R
C17 C 0.2161(9) 0.9780(10) 0.4692(7) 0.082(4) Uani 1 1 d .
H17 H 0.2054 1.0127 0.4250 0.099 Uiso 1 1 calc R
C18 C 0.1769(7) 0.9989(8) 0.5258(6) 0.063(3) Uani 1 1 d .
H18 H 0.1395 1.0495 0.5203 0.076 Uiso 1 1 calc R
C19 C 0.0563(6) 0.8821(7) 0.6455(5) 0.041(2) Uani 1 1 d .
C20 C 0.0145(6) 0.8732(8) 0.5765(6) 0.051(3) Uani 1 1 d .
H20 H 0.0288 0.9107 0.5380 0.061 Uiso 1 1 calc R
C21 C -0.0463(7) 0.8115(7) 0.5642(6) 0.054(3) Uani 1 1 d .
H21 H -0.0739 0.8065 0.5171 0.065 Uiso 1 1 calc R
C22 C -0.0682(7) 0.7569(8) 0.6179(7) 0.060(3) Uani 1 1 d .
H22 H -0.1128 0.7174 0.6092 0.072 Uiso 1 1 calc R
C23 C -0.0247(7) 0.7592(8) 0.6863(6) 0.063(3) Uani 1 1 d .
H23 H -0.0374 0.7180 0.7237 0.075 Uiso 1 1 calc R
C24 C 0.0364(6) 0.8219(8) 0.6984(5) 0.050(3) Uani 1 1 d .
H24 H 0.0659 0.8237 0.7449 0.060 Uiso 1 1 calc R
C25 C 0.0879(6) 1.0896(7) 0.6439(5) 0.040(2) Uani 1 1 d .
C26 C 0.0089(6) 1.1046(8) 0.6286(5) 0.044(3) Uani 1 1 d .
H26 H -0.0248 1.0499 0.6252 0.053 Uiso 1 1 calc R
C27 C -0.0198(7) 1.1977(8) 0.6186(5) 0.049(3) Uani 1 1 d .
H27 H -0.0734 1.2073 0.6081 0.058 Uiso 1 1 calc R
C28 C 0.0283(7) 1.2775(8) 0.6235(5) 0.052(3) Uani 1 1 d .
H28 H 0.0074 1.3417 0.6171 0.062 Uiso 1 1 calc R
C29 C 0.1056(7) 1.2656(7) 0.6373(5) 0.048(3) Uani 1 1 d .
H29 H 0.1383 1.3212 0.6399 0.057 Uiso 1 1 calc R
C30 C 0.1362(6) 1.1720(7) 0.6476(5) 0.047(3) Uani 1 1 d .
H30 H 0.1900 1.1635 0.6572 0.057 Uiso 1 1 calc R
C31 C 0.3389(6) 0.9045(8) 0.9193(6) 0.050(3) Uani 1 1 d .
C32 C 0.3930(7) 0.9127(9) 0.9808(6) 0.061(3) Uani 1 1 d .
H32 H 0.3910 0.9673 1.0120 0.073 Uiso 1 1 calc R
C33 C 0.4491(7) 0.8430(10) 0.9969(6) 0.071(4) Uani 1 1 d .
H33 H 0.4860 0.8502 1.0387 0.085 Uiso 1 1 calc R
C34 C 0.4519(7) 0.7626(9) 0.9525(6) 0.060(3) Uani 1 1 d .
H34 H 0.4900 0.7137 0.9642 0.071 Uiso 1 1 calc R
C35 C 0.3995(6) 0.7534(8) 0.8915(6) 0.051(3) Uani 1 1 d .
H35 H 0.4011 0.6981 0.8609 0.061 Uiso 1 1 calc R
C36 C 0.3444(6) 0.8247(7) 0.8748(5) 0.049(3) Uani 1 1 d .
H36 H 0.3093 0.8189 0.8317 0.058 Uiso 1 1 calc R
C37 C 0.2921(6) 1.1130(7) 0.9236(5) 0.042(3) Uani 1 1 d .
C38 C 0.2916(6) 1.1814(7) 0.8688(6) 0.047(3) Uani 1 1 d .
H38 H 0.2786 1.1629 0.8198 0.056 Uiso 1 1 calc R
C39 C 0.3106(7) 1.2768(8) 0.8877(7) 0.060(3) Uani 1 1 d .
H39 H 0.3100 1.3244 0.8506 0.072 Uiso 1 1 calc R
C40 C 0.3303(7) 1.3063(8) 0.9569(7) 0.067(4) Uani 1 1 d .
H40 H 0.3451 1.3724 0.9676 0.081 Uiso 1 1 calc R
C41 C 0.3286(8) 1.2397(8) 1.0110(7) 0.075(4) Uani 1 1 d .
H41 H 0.3412 1.2603 1.0596 0.090 Uiso 1 1 calc R
C42 C 0.3089(7) 1.1436(8) 0.9964(6) 0.067(4) Uani 1 1 d .
H42 H 0.3065 1.0981 1.0344 0.081 Uiso 1 1 calc R
C43 C 0.1970(6) 0.9544(7) 0.9644(5) 0.042(2) Uani 1 1 d .
C44 C 0.1871(6) 0.8560(8) 0.9792(6) 0.047(3) Uani 1 1 d .
H44 H 0.2176 0.8083 0.9598 0.057 Uiso 1 1 calc R
C45 C 0.1338(7) 0.8257(9) 1.0215(6) 0.060(3) Uani 1 1 d .
H45 H 0.1282 0.7579 1.0315 0.073 Uiso 1 1 calc R
C46 C 0.0890(7) 0.8945(9) 1.0490(6) 0.063(3) Uani 1 1 d .
H46 H 0.0516 0.8738 1.0774 0.076 Uiso 1 1 calc R
C47 C 0.0977(7) 0.9911(9) 1.0362(6) 0.059(3) Uani 1 1 d .
H47 H 0.0676 1.0385 1.0565 0.071 Uiso 1 1 calc R
C48 C 0.1510(6) 1.0208(8) 0.9930(5) 0.053(3) Uani 1 1 d .
H48 H 0.1558 1.0888 0.9830 0.063 Uiso 1 1 calc R
C49 C 0.1708(9) 0.5533(13) 0.7292(9) 0.122(6) Uani 1 1 d .
H49A H 0.1415 0.5778 0.6838 0.146 Uiso 1 1 calc R
H49B H 0.2149 0.5161 0.7161 0.146 Uiso 1 1 calc R
C C 0.0990(6) 0.9996(8) 0.8135(6) 0.060(3) Uani 1 1 d .
HA H 0.0581 0.9999 0.7722 0.090 Uiso 1 1 calc R
HC H 0.0997 1.0628 0.8386 0.090 Uiso 1 1 calc R
HB H 0.0899 0.9466 0.8465 0.090 Uiso 1 1 calc R

loop_
_atom_site_aniso_label
_atom_site_aniso_U_11
_atom_site_aniso_U_22
_atom_site_aniso_U_33
_atom_site_aniso_U_23
_atom_site_aniso_U_13
_atom_site_aniso_U_12
Pd1 0.0480(5) 0.0361(4) 0.0366(4) -0.0003(4) -0.0024(3) -0.0022(4)
Fe1 0.0514(10) 0.0405(9) 0.0588(10) -0.0030(8) 0.0047(8) -0.0026(8)
Cl1 0.085(3) 0.106(3) 0.142(4) -0.036(3) 0.018(3) -0.011(3)
Cl2 0.183(6) 0.209(6) 0.266(8) -0.161(6) 0.152(6) -0.111(5)
P1 0.0513(17) 0.0375(14) 0.0393(15) -0.0010(12) 0.0010(13) -0.0004(14)
P2 0.0537(18) 0.0354(14) 0.0432(15) -0.0001(12) -0.0028(13) 0.0008(14)
O1 0.051(5) 0.048(4) 0.040(4) 0.004(3) 0.008(4) -0.001(4)
O2 0.046(5) 0.044(4) 0.057(5) 0.001(4) 0.006(4) 0.008(4)
O3 0.064(6) 0.044(4) 0.076(6) 0.009(4) 0.013(5) 0.004(4)
O4 0.053(5) 0.065(5) 0.085(7) 0.001(5) 0.003(5) -0.001(5)
C1 0.044(6) 0.033(5) 0.056(7) -0.003(5) -0.002(5) -0.003(5)
C2 0.061(8) 0.043(6) 0.073(9) 0.001(6) 0.021(7) 0.004(6)
C3 0.066(8) 0.051(7) 0.055(7) 0.006(6) 0.010(6) 0.004(6)
C4 0.052(8) 0.055(7) 0.069(8) -0.020(6) 0.015(6) 0.015(6)
C5 0.050(7) 0.050(6) 0.045(6) -0.008(5) 0.003(5) -0.009(6)
C6 0.055(7) 0.046(6) 0.037(6) -0.005(5) -0.006(5) 0.005(6)
C7 0.051(7) 0.051(7) 0.048(7) -0.009(5) 0.001(6) -0.012(6)
C8 0.059(8) 0.057(8) 0.091(10) -0.005(7) 0.007(7) -0.010(7)
C9 0.078(10) 0.047(7) 0.073(9) -0.026(6) -0.010(7) -0.009(7)
C10 0.066(9) 0.056(8) 0.084(10) -0.014(7) 0.001(7) 0.005(7)
C11 0.055(7) 0.052(7) 0.052(7) 0.001(5) 0.001(6) -0.002(6)
C12 0.059(8) 0.066(8) 0.035(6) 0.000(6) -0.001(6) -0.001(7)
C13 0.053(7) 0.044(6) 0.054(7) -0.004(5) 0.009(6) -0.015(6)
C14 0.046(7) 0.054(7) 0.063(8) -0.013(6) -0.002(6) 0.000(6)
C15 0.047(8) 0.068(8) 0.088(10) -0.036(8) 0.010(7) 0.004(7)
C16 0.090(12) 0.090(11) 0.080(11) -0.029(9) 0.037(9) -0.023(9)
C17 0.116(12) 0.070(9) 0.073(9) 0.002(8) 0.053(9) -0.009(9)
C18 0.086(10) 0.042(7) 0.067(8) -0.004(6) 0.026(7) 0.000(6)
C19 0.043(6) 0.045(6) 0.033(6) -0.007(5) -0.001(5) 0.010(5)
C20 0.063(8) 0.049(6) 0.037(6) 0.005(5) -0.003(6) -0.005(6)
C21 0.064(8) 0.034(6) 0.057(7) -0.004(5) -0.016(6) -0.003(6)
C22 0.055(8) 0.048(7) 0.075(9) -0.001(6) 0.003(7) -0.023(6)
C23 0.082(9) 0.065(8) 0.039(7) -0.003(6) 0.000(6) -0.023(7)
C24 0.063(8) 0.055(7) 0.027(6) 0.008(5) -0.007(5) -0.005(6)
C25 0.061(7) 0.036(5) 0.024(5) 0.000(4) 0.007(5) -0.011(5)
C26 0.046(7) 0.057(7) 0.028(5) 0.001(5) -0.002(5) -0.005(6)
C27 0.060(7) 0.053(7) 0.033(6) 0.012(5) 0.005(5) 0.015(6)
C28 0.069(8) 0.046(6) 0.038(6) 0.004(5) 0.002(6) 0.013(6)
C29 0.067(8) 0.038(6) 0.039(6) 0.004(5) 0.008(6) 0.001(6)
C30 0.058(7) 0.044(6) 0.038(6) 0.006(5) -0.002(5) 0.009(6)
C31 0.041(7) 0.053(7) 0.052(7) 0.002(6) -0.003(5) 0.000(6)
C32 0.056(8) 0.068(8) 0.055(8) -0.013(6) -0.002(6) 0.017(7)
C33 0.065(9) 0.095(10) 0.046(7) -0.003(7) -0.012(6) 0.014(8)
C34 0.054(8) 0.063(8) 0.061(8) 0.016(7) 0.005(7) 0.012(6)
C35 0.058(8) 0.045(6) 0.046(7) 0.004(5) 0.000(6) -0.008(6)
C36 0.066(8) 0.047(6) 0.030(6) 0.007(5) -0.002(5) 0.001(6)
C37 0.049(7) 0.038(6) 0.038(6) 0.002(5) -0.001(5) 0.003(5)
C38 0.050(7) 0.040(6) 0.049(7) -0.002(5) 0.005(5) 0.007(5)
C39 0.081(9) 0.037(6) 0.062(8) 0.000(6) 0.010(7) -0.006(6)
C40 0.091(10) 0.033(6) 0.074(9) -0.011(6) -0.001(8) -0.013(6)
C41 0.100(11) 0.046(7) 0.069(9) -0.009(7) -0.025(8) -0.012(7)
C42 0.098(10) 0.055(7) 0.042(7) 0.000(6) -0.015(7) 0.000(7)
C43 0.042(6) 0.040(6) 0.039(6) -0.001(5) -0.012(5) 0.006(5)
C44 0.038(6) 0.052(7) 0.051(7) 0.001(5) 0.001(5) 0.001(5)
C45 0.052(8) 0.060(8) 0.067(8) 0.011(6) 0.001(7) 0.001(6)
C46 0.061(8) 0.079(9) 0.049(7) 0.008(7) 0.008(6) -0.007(7)
C47 0.082(9) 0.058(7) 0.042(6) -0.011(6) 0.019(6) 0.000(7)
C48 0.065(8) 0.046(6) 0.044(6) -0.008(5) -0.004(6) -0.010(6)
C49 0.095(12) 0.163(17) 0.101(13) -0.047(12) -0.009(10) -0.057(12)
C 0.071(8) 0.060(7) 0.049(7) 0.005(6) 0.009(6) 0.004(7)

loop_
_atom_type_symbol
_atom_type_description
_atom_type_scat_dispersion_real
_atom_type_scat_dispersion_imag
_atom_type_scat_source
C C 0.0033 0.0016 'International Tables Vol C Tables 4.2.6.8 and 6.1.1.4'
H H 0.0000 0.0000 'International Tables Vol C Tables 4.2.6.8 and 6.1.1.4'
Fe Fe 0.3463 0.8444 'International Tables Vol C Tables 4.2.6.8 and 6.1.1.4'
O O 0.0106 0.0060 'International Tables Vol C Tables 4.2.6.8 and 6.1.1.4'
P P 0.1023 0.0942 'International Tables Vol C Tables 4.2.6.8 and 6.1.1.4'
Pd Pd -0.9988 1.0072 'International Tables Vol C Tables 4.2.6.8 and 6.1.1.4'
Cl Cl 0.1484 0.1585 'International Tables Vol C Tables 4.2.6.8 and 6.1.1.4'

loop_
_geom_angle_atom_site_label_1
_geom_angle_atom_site_label_2
_geom_angle_atom_site_label_3
_geom_angle
C Pd1 O1 179.0(4)
C Pd1 P1 86.8(3)
O1 Pd1 P1 93.27(19)
C Pd1 P2 87.8(3)
O1 Pd1 P2 92.2(2)
P1 Pd1 P2 174.51(11)
C1 Fe1 C5 41.1(4)
C1 Fe1 C11 117.7(4)
C5 Fe1 C11 105.5(4)
C1 Fe1 C7 155.2(4)
C5 Fe1 C7 121.4(4)
C11 Fe1 C7 41.4(4)
C1 Fe1 C10 103.7(5)
C5 Fe1 C10 121.2(5)
C11 Fe1 C10 40.0(4)
C7 Fe1 C10 68.5(5)
C1 Fe1 C8 160.0(4)
C5 Fe1 C8 158.6(5)
C11 Fe1 C8 69.1(5)
C7 Fe1 C8 41.0(4)
C10 Fe1 C8 68.7(5)
C1 Fe1 C9 121.8(5)
C5 Fe1 C9 158.3(5)
C11 Fe1 C9 68.3(5)
C7 Fe1 C9 68.5(5)
C10 Fe1 C9 40.8(5)
C8 Fe1 C9 40.6(4)
C1 Fe1 C2 41.0(4)
C5 Fe1 C2 68.0(4)
C11 Fe1 C2 154.3(5)
C7 Fe1 C2 163.1(4)
C10 Fe1 C2 120.4(5)
C8 Fe1 C2 125.7(5)
C9 Fe1 C2 108.1(5)
C1 Fe1 C4 68.8(4)
C5 Fe1 C4 40.3(4)
C11 Fe1 C4 124.4(5)
C7 Fe1 C4 109.5(5)
C10 Fe1 C4 158.7(5)
C8 Fe1 C4 124.7(5)
C9 Fe1 C4 159.9(5)
C2 Fe1 C4 67.7(4)
C1 Fe1 C3 68.3(4)
C5 Fe1 C3 67.2(4)
C11 Fe1 C3 162.3(4)
C7 Fe1 C3 127.3(5)
C10 Fe1 C3 157.6(5)
C8 Fe1 C3 111.4(5)
C9 Fe1 C3 124.5(5)
C2 Fe1 C3 40.0(4)
C4 Fe1 C3 39.8(4)
C25 P1 C19 104.2(5)
C25 P1 C13 106.1(5)
C19 P1 C13 102.9(5)
C25 P1 Pd1 108.2(3)
C19 P1 Pd1 118.3(3)
C13 P1 Pd1 116.0(4)
C31 P2 C43 102.5(5)
C31 P2 C37 108.1(5)
C43 P2 C37 104.9(5)
C31 P2 Pd1 112.8(4)
C43 P2 Pd1 115.0(3)
C37 P2 Pd1 112.7(3)
C6 O1 Pd1 122.1(6)
C12 O3 H3 109.5
C5 C1 C2 106.3(9)
C5 C1 C6 125.5(10)
C2 C1 C6 128.1(9)
C5 C1 Fe1 69.5(6)
C2 C1 Fe1 70.5(6)
C6 C1 Fe1 122.0(7)
C3 C2 C1 108.1(9)
C3 C2 Fe1 70.6(7)
C1 C2 Fe1 68.5(6)
C3 C2 H2 126.0
C1 C2 H2 126.0
Fe1 C2 H2 126.5
C4 C3 C2 109.0(10)
C4 C3 Fe1 70.1(6)
C2 C3 Fe1 69.4(7)
C4 C3 H3A 125.5
C2 C3 H3A 125.5
Fe1 C3 H3A 126.6
C3 C4 C5 107.2(10)
C3 C4 Fe1 70.2(6)
C5 C4 Fe1 68.4(6)
C3 C4 H4 126.4
C5 C4 H4 126.4
Fe1 C4 H4 126.6
C4 C5 C1 109.3(10)
C4 C5 Fe1 71.3(6)
C1 C5 Fe1 69.4(6)
C4 C5 H5 125.3
C1 C5 H5 125.3
Fe1 C5 H5 125.6
O2 C6 O1 124.6(10)
O2 C6 C1 120.6(10)
O1 C6 C1 114.8(9)
C8 C7 C11 107.5(10)
C8 C7 C12 125.4(11)
C11 C7 C12 127.0(10)
C8 C7 Fe1 69.8(7)
C11 C7 Fe1 69.2(6)
C12 C7 Fe1 123.6(8)
C9 C8 C7 107.5(11)
C9 C8 Fe1 69.7(7)
C7 C8 Fe1 69.2(7)
C9 C8 H8 126.3
C7 C8 H8 126.3
Fe1 C8 H8 126.4
C8 C9 C10 108.3(11)
C8 C9 Fe1 69.7(7)
C10 C9 Fe1 69.6(7)
C8 C9 H9 125.8
C10 C9 H9 125.8
Fe1 C9 H9 126.5
C11 C10 C9 108.4(11)
C11 C10 Fe1 69.6(7)
C9 C10 Fe1 69.6(7)
C11 C10 H10 125.8
C9 C10 H10 125.8
Fe1 C10 H10 126.6
C10 C11 C7 108.3(11)
C10 C11 Fe1 70.4(7)
C7 C11 Fe1 69.4(6)
C10 C11 H11 125.8
C7 C11 H11 125.8
Fe1 C11 H11 125.9
O4 C12 O3 123.0(11)
O4 C12 C7 123.6(11)
O3 C12 C7 113.4(10)
C14 C13 C18 117.6(11)
C14 C13 P1 120.4(9)
C18 C13 P1 121.7(9)
C13 C14 C15 121.0(12)
C13 C14 H14 119.5
C15 C14 H14 119.5
C16 C15 C14 119.5(13)
C16 C15 H15 120.3
C14 C15 H15 120.3
C17 C16 C15 121.2(13)
C17 C16 H16 119.4
C15 C16 H16 119.4
C16 C17 C18 118.3(14)
C16 C17 H17 120.8
C18 C17 H17 120.8
C17 C18 C13 122.1(12)
C17 C18 H18 118.9
C13 C18 H18 118.9
C24 C19 C20 117.4(10)
C24 C19 P1 121.7(8)
C20 C19 P1 120.9(8)
C21 C20 C19 120.7(10)
C21 C20 H20 119.6
C19 C20 H20 119.6
C22 C21 C20 121.1(11)
C22 C21 H21 119.4
C20 C21 H21 119.4
C21 C22 C23 119.6(11)
C21 C22 H22 120.2
C23 C22 H22 120.2
C24 C23 C22 118.8(11)
C24 C23 H23 120.6
C22 C23 H23 120.6
C23 C24 C19 122.1(10)
C23 C24 H24 119.0
C19 C24 H24 119.0
C26 C25 C30 118.4(9)
C26 C25 P1 125.1(8)
C30 C25 P1 116.4(8)
C27 C26 C25 120.1(10)
C27 C26 H26 119.9
C25 C26 H26 119.9
C26 C27 C28 120.6(11)
C26 C27 H27 119.7
C28 C27 H27 119.7
C29 C28 C27 120.8(10)
C29 C28 H28 119.6
C27 C28 H28 119.6
C28 C29 C30 119.7(11)
C28 C29 H29 120.1
C30 C29 H29 120.1
C29 C30 C25 120.2(10)
C29 C30 H30 119.9
C25 C30 H30 119.9
C36 C31 C32 117.7(10)
C36 C31 P2 118.7(9)
C32 C31 P2 123.4(9)
C33 C32 C31 121.0(11)
C33 C32 H32 119.5
C31 C32 H32 119.5
C32 C33 C34 120.0(12)
C32 C33 H33 120.0
C34 C33 H33 120.0
C35 C34 C33 119.9(11)
C35 C34 H34 120.1
C33 C34 H34 120.1
C34 C35 C36 119.7(11)
C34 C35 H35 120.1
C36 C35 H35 120.1
C35 C36 C31 121.6(10)
C35 C36 H36 119.2
C31 C36 H36 119.2
C38 C37 C42 119.8(10)
C38 C37 P2 117.3(8)
C42 C37 P2 122.4(8)
C39 C38 C37 117.8(10)
C39 C38 H38 121.1
C37 C38 H38 121.1
C40 C39 C38 123.1(11)
C40 C39 H39 118.5
C38 C39 H39 118.5
C39 C40 C41 119.2(11)
C39 C40 H40 120.4
C41 C40 H40 120.4
C40 C41 C42 121.1(12)
C40 C41 H41 119.5
C42 C41 H41 119.5
C41 C42 C37 119.0(11)
C41 C42 H42 120.5
C37 C42 H42 120.5
C48 C43 C44 117.2(10)
C48 C43 P2 123.0(8)
C44 C43 P2 119.1(8)
C45 C44 C43 121.4(10)
C45 C44 H44 119.3
C43 C44 H44 119.3
C46 C45 C44 119.5(11)
C46 C45 H45 120.3
C44 C45 H45 120.3
C47 C46 C45 120.6(11)
C47 C46 H46 119.7
C45 C46 H46 119.7
C46 C47 C48 119.5(11)
C46 C47 H47 120.2
C48 C47 H47 120.2
C43 C48 C47 121.7(10)
C43 C48 H48 119.1
C47 C48 H48 119.1
Cl2 C49 Cl1 119.2(10)
Cl2 C49 H49A 107.5
Cl1 C49 H49A 107.5
Cl2 C49 H49B 107.5
Cl1 C49 H49B 107.5
H49A C49 H49B 107.0
Pd1 C HA 109.5
Pd1 C HC 109.5
HA C HC 109.5
Pd1 C HB 109.5
HA C HB 109.5
HC C HB 109.5

loop_
_geom_bond_atom_site_label_1
_geom_bond_atom_site_label_2
_geom_bond_distance
Pd1 C 2.040(10)
Pd1 O1 2.120(7)
Pd1 P1 2.308(3)
Pd1 P2 2.336(3)
Fe1 C1 2.012(10)
Fe1 C5 2.014(10)
Fe1 C11 2.024(11)
Fe1 C7 2.027(11)
Fe1 C10 2.034(13)
Fe1 C8 2.035(12)
Fe1 C9 2.035(11)
Fe1 C2 2.038(12)
Fe1 C4 2.051(11)
Fe1 C3 2.052(11)
Cl1 C49 1.744(14)
Cl2 C49 1.550(16)
P1 C25 1.821(10)
P1 C19 1.827(10)
P1 C13 1.827(11)
P2 C31 1.820(11)
P2 C43 1.828(11)
P2 C37 1.837(10)
O1 C6 1.271(12)
O2 C6 1.249(11)
O3 C12 1.326(13)
O3 H3 0.8400
O4 C12 1.222(13)
C1 C5 1.414(13)
C1 C2 1.418(13)
C1 C6 1.487(14)
C2 C3 1.400(14)
C2 H2 0.9500
C3 C4 1.396(14)
C3 H3A 0.9500
C4 C5 1.400(14)
C4 H4 0.9500
C5 H5 0.9500
C7 C8 1.423(15)
C7 C11 1.431(14)
C7 C12 1.468(15)
C8 C9 1.413(16)
C8 H8 0.9500
C9 C10 1.418(16)
C9 H9 0.9500
C10 C11 1.389(14)
C10 H10 0.9500
C11 H11 0.9500
C13 C14 1.364(14)
C13 C18 1.400(15)
C14 C15 1.386(15)
C14 H14 0.9500
C15 C16 1.382(18)
C15 H15 0.9500
C16 C17 1.358(18)
C16 H16 0.9500
C17 C18 1.380(15)
C17 H17 0.9500
C18 H18 0.9500
C19 C24 1.373(13)
C19 C20 1.402(13)
C20 C21 1.358(14)
C20 H20 0.9500
C21 C22 1.353(14)
C21 H21 0.9500
C22 C23 1.399(15)
C22 H22 0.9500
C23 C24 1.370(14)
C23 H23 0.9500
C24 H24 0.9500
C25 C26 1.401(13)
C25 C30 1.404(13)
C26 C27 1.368(13)
C26 H26 0.9500
C27 C28 1.373(14)
C27 H27 0.9500
C28 C29 1.365(14)
C28 H28 0.9500
C29 C30 1.387(13)
C29 H29 0.9500
C30 H30 0.9500
C31 C36 1.382(14)
C31 C32 1.393(14)
C32 C33 1.375(15)
C32 H32 0.9500
C33 C34 1.381(15)
C33 H33 0.9500
C34 C35 1.372(14)
C34 H34 0.9500
C35 C36 1.380(14)
C35 H35 0.9500
C36 H36 0.9500
C37 C38 1.387(13)
C37 C42 1.418(14)
C38 C39 1.376(13)
C38 H38 0.9500
C39 C40 1.356(15)
C39 H39 0.9500
C40 C41 1.365(16)
C40 H40 0.9500
C41 C42 1.372(14)
C41 H41 0.9500
C42 H42 0.9500
C43 C48 1.377(13)
C43 C44 1.383(13)
C44 C45 1.381(14)
C44 H44 0.9500
C45 C46 1.376(15)
C45 H45 0.9500
C46 C47 1.349(15)
C46 H46 0.9500
C47 C48 1.389(14)
C47 H47 0.9500
C48 H48 0.9500
C49 H49A 0.9900
C49 H49B 0.9900
C HA 0.9800
C HC 0.9800
C HB 0.9800

loop_
_geom_hbond_atom_site_label_D
_geom_hbond_atom_site_label_H
_geom_hbond_atom_site_label_A
_geom_hbond_distance_DH
_geom_hbond_distance_HA
_geom_hbond_distance_DA
_geom_hbond_angle_DHA
_geom_hbond_site_symmetry_A
O3 H3 O2 0.84 1.79 2.617(10) 169.8 2_646

loop_
_geom_torsion_atom_site_label_1
_geom_torsion_atom_site_label_2
_geom_torsion_atom_site_label_3
_geom_torsion_atom_site_label_4
_geom_torsion
C Pd1 P1 C25 62.5(5)
O1 Pd1 P1 C25 -116.5(4)
P2 Pd1 P1 C25 57.5(11)
C Pd1 P1 C19 -55.6(5)
O1 Pd1 P1 C19 125.4(4)
P2 Pd1 P1 C19 -60.5(11)
C Pd1 P1 C13 -178.5(5)
O1 Pd1 P1 C13 2.5(4)
P2 Pd1 P1 C13 176.5(10)
C Pd1 P2 C31 143.2(5)
O1 Pd1 P2 C31 -37.8(4)
P1 Pd1 P2 C31 148.2(10)
C Pd1 P2 C43 26.1(5)
O1 Pd1 P2 C43 -154.9(4)
P1 Pd1 P2 C43 31.1(12)
C Pd1 P2 C37 -94.0(5)
O1 Pd1 P2 C37 85.0(4)
P1 Pd1 P2 C37 -89.1(11)
C Pd1 O1 C6 -19(21)
P1 Pd1 O1 C6 72.8(7)
P2 Pd1 O1 C6 -106.6(7)
C11 Fe1 C1 C5 -81.9(7)
C7 Fe1 C1 C5 -54.0(12)
C10 Fe1 C1 C5 -122.2(7)
C8 Fe1 C1 C5 173.0(13)
C9 Fe1 C1 C5 -162.2(7)
C2 Fe1 C1 C5 116.8(9)
C4 Fe1 C1 C5 36.9(6)
C3 Fe1 C1 C5 79.8(7)
C5 Fe1 C1 C2 -116.8(9)
C11 Fe1 C1 C2 161.3(6)
C7 Fe1 C1 C2 -170.8(9)
C10 Fe1 C1 C2 121.0(7)
C8 Fe1 C1 C2 56.2(16)
C9 Fe1 C1 C2 81.0(8)
C4 Fe1 C1 C2 -79.9(7)
C3 Fe1 C1 C2 -37.0(6)
C5 Fe1 C1 C6 119.8(11)
C11 Fe1 C1 C6 38.0(10)
C7 Fe1 C1 C6 65.8(13)
C10 Fe1 C1 C6 -2.4(9)
C8 Fe1 C1 C6 -67.2(17)
C9 Fe1 C1 C6 -42.4(10)
C2 Fe1 C1 C6 -123.4(11)
C4 Fe1 C1 C6 156.7(10)
C3 Fe1 C1 C6 -160.4(9)
C5 C1 C2 C3 -0.9(12)
C6 C1 C2 C3 175.6(10)
Fe1 C1 C2 C3 59.7(8)
C5 C1 C2 Fe1 -60.6(7)
C6 C1 C2 Fe1 115.9(11)
C1 Fe1 C2 C3 -119.5(9)
C5 Fe1 C2 C3 -80.2(7)
C11 Fe1 C2 C3 -160.3(9)
C7 Fe1 C2 C3 47.2(17)
C10 Fe1 C2 C3 165.4(7)
C8 Fe1 C2 C3 81.0(8)
C9 Fe1 C2 C3 122.5(7)
C4 Fe1 C2 C3 -36.6(7)
C5 Fe1 C2 C1 39.3(6)
C11 Fe1 C2 C1 -40.8(13)
C7 Fe1 C2 C1 166.7(13)
C10 Fe1 C2 C1 -75.0(7)
C8 Fe1 C2 C1 -159.5(6)
C9 Fe1 C2 C1 -118.0(7)
C4 Fe1 C2 C1 82.9(6)
C3 Fe1 C2 C1 119.5(9)
C1 C2 C3 C4 0.6(13)
Fe1 C2 C3 C4 59.0(8)
C1 C2 C3 Fe1 -58.4(8)
C1 Fe1 C3 C4 -82.5(7)
C5 Fe1 C3 C4 -37.9(7)
C11 Fe1 C3 C4 30.8(18)
C7 Fe1 C3 C4 75.1(8)
C10 Fe1 C3 C4 -155.1(12)
C8 Fe1 C3 C4 119.0(7)
C9 Fe1 C3 C4 163.0(7)
C2 Fe1 C3 C4 -120.4(10)
C1 Fe1 C3 C2 37.9(6)
C5 Fe1 C3 C2 82.5(7)
C11 Fe1 C3 C2 151.3(14)
C7 Fe1 C3 C2 -164.5(6)
C10 Fe1 C3 C2 -34.7(16)
C8 Fe1 C3 C2 -120.5(7)
C9 Fe1 C3 C2 -76.5(8)
C4 Fe1 C3 C2 120.4(10)
C2 C3 C4 C5 0.0(14)
Fe1 C3 C4 C5 58.6(8)
C2 C3 C4 Fe1 -58.6(8)
C1 Fe1 C4 C3 81.1(7)
C5 Fe1 C4 C3 118.7(10)
C11 Fe1 C4 C3 -169.1(7)
C7 Fe1 C4 C3 -125.3(7)
C10 Fe1 C4 C3 153.9(12)
C8 Fe1 C4 C3 -82.1(9)
C9 Fe1 C4 C3 -44.6(17)
C2 Fe1 C4 C3 36.8(7)
C1 Fe1 C4 C5 -37.6(6)
C11 Fe1 C4 C5 72.1(8)
C7 Fe1 C4 C5 115.9(7)
C10 Fe1 C4 C5 35.1(16)
C8 Fe1 C4 C5 159.2(7)
C9 Fe1 C4 C5 -163.4(13)
C2 Fe1 C4 C5 -81.9(7)
C3 Fe1 C4 C5 -118.7(10)
C3 C4 C5 C1 -0.6(13)
Fe1 C4 C5 C1 59.1(7)
C3 C4 C5 Fe1 -59.7(8)
C2 C1 C5 C4 0.9(12)
C6 C1 C5 C4 -175.7(10)
Fe1 C1 C5 C4 -60.3(8)
C2 C1 C5 Fe1 61.2(7)
C6 C1 C5 Fe1 -115.4(10)
C1 Fe1 C5 C4 120.1(10)
C11 Fe1 C5 C4 -125.4(7)
C7 Fe1 C5 C4 -83.4(8)
C10 Fe1 C5 C4 -165.9(7)
C8 Fe1 C5 C4 -53.3(16)
C9 Fe1 C5 C4 164.6(12)
C2 Fe1 C5 C4 80.9(7)
C3 Fe1 C5 C4 37.5(7)
C11 Fe1 C5 C1 114.5(7)
C7 Fe1 C5 C1 156.5(6)
C10 Fe1 C5 C1 74.1(8)
C8 Fe1 C5 C1 -173.4(12)
C9 Fe1 C5 C1 44.5(16)
C2 Fe1 C5 C1 -39.2(6)
C4 Fe1 C5 C1 -120.1(10)
C3 Fe1 C5 C1 -82.6(7)
Pd1 O1 C6 O2 9.0(14)
Pd1 O1 C6 C1 -168.9(6)
C5 C1 C6 O2 -178.9(10)
C2 C1 C6 O2 5.2(17)
Fe1 C1 C6 O2 94.6(11)
C5 C1 C6 O1 -0.9(15)
C2 C1 C6 O1 -176.8(10)
Fe1 C1 C6 O1 -87.4(10)
C1 Fe1 C7 C8 -157.6(10)
C5 Fe1 C7 C8 163.8(7)
C11 Fe1 C7 C8 -118.9(10)
C10 Fe1 C7 C8 -81.8(8)
C9 Fe1 C7 C8 -37.8(7)
C2 Fe1 C7 C8 43.5(17)
C4 Fe1 C7 C8 120.9(7)
C3 Fe1 C7 C8 79.9(8)
C1 Fe1 C7 C11 -38.7(13)
C5 Fe1 C7 C11 -77.3(7)
C10 Fe1 C7 C11 37.1(6)
C8 Fe1 C7 C11 118.9(10)
C9 Fe1 C7 C11 81.1(7)
C2 Fe1 C7 C11 162.4(13)
C4 Fe1 C7 C11 -120.3(7)
C3 Fe1 C7 C11 -161.3(6)
C1 Fe1 C7 C12 82.7(14)
C5 Fe1 C7 C12 44.1(11)
C11 Fe1 C7 C12 121.4(12)
C10 Fe1 C7 C12 158.4(11)
C8 Fe1 C7 C12 -119.8(13)
C9 Fe1 C7 C12 -157.6(11)
C2 Fe1 C7 C12 -76.3(18)
C4 Fe1 C7 C12 1.1(11)
C3 Fe1 C7 C12 -39.9(12)
C11 C7 C8 C9 0.3(13)
C12 C7 C8 C9 177.0(10)
Fe1 C7 C8 C9 59.4(8)
C11 C7 C8 Fe1 -59.1(8)
C12 C7 C8 Fe1 117.5(11)
C1 Fe1 C8 C9 33.2(18)
C5 Fe1 C8 C9 -159.6(12)
C11 Fe1 C8 C9 -80.6(8)
C7 Fe1 C8 C9 -118.9(11)
C10 Fe1 C8 C9 -37.5(7)
C2 Fe1 C8 C9 75.4(9)
C4 Fe1 C8 C9 161.3(8)
C3 Fe1 C8 C9 118.4(8)
C1 Fe1 C8 C7 152.1(12)
C5 Fe1 C8 C7 -40.7(16)
C11 Fe1 C8 C7 38.3(7)
C10 Fe1 C8 C7 81.3(7)
C9 Fe1 C8 C7 118.9(11)
C2 Fe1 C8 C7 -165.8(6)
C4 Fe1 C8 C7 -79.8(8)
C3 Fe1 C8 C7 -122.7(7)
C7 C8 C9 C10 -0.1(14)
Fe1 C8 C9 C10 59.0(9)
C7 C8 C9 Fe1 -59.1(8)
C1 Fe1 C9 C8 -167.3(7)
C5 Fe1 C9 C8 159.9(12)
C11 Fe1 C9 C8 82.8(8)
C7 Fe1 C9 C8 38.1(7)
C10 Fe1 C9 C8 119.7(11)
C2 Fe1 C9 C8 -124.3(8)
C4 Fe1 C9 C8 -50.1(18)
C3 Fe1 C9 C8 -83.2(9)
C1 Fe1 C9 C10 73.0(9)
C5 Fe1 C9 C10 40.2(17)
C11 Fe1 C9 C10 -36.9(7)
C7 Fe1 C9 C10 -81.6(8)
C8 Fe1 C9 C10 -119.7(11)
C2 Fe1 C9 C10 116.0(7)
C4 Fe1 C9 C10 -169.9(13)
C3 Fe1 C9 C10 157.1(7)
C8 C9 C10 C11 -0.1(14)
Fe1 C9 C10 C11 58.9(9)
C8 C9 C10 Fe1 -59.1(9)
C1 Fe1 C10 C11 117.0(7)
C5 Fe1 C10 C11 76.4(8)
C7 Fe1 C10 C11 -38.3(7)
C8 Fe1 C10 C11 -82.5(8)
C9 Fe1 C10 C11 -119.8(11)
C2 Fe1 C10 C11 157.7(7)
C4 Fe1 C10 C11 50.6(16)
C3 Fe1 C10 C11 -177.2(11)
C1 Fe1 C10 C9 -123.2(7)
C5 Fe1 C10 C9 -163.8(7)
C11 Fe1 C10 C9 119.8(11)
C7 Fe1 C10 C9 81.6(8)
C8 Fe1 C10 C9 37.4(7)
C2 Fe1 C10 C9 -82.5(8)
C4 Fe1 C10 C9 170.4(12)
C3 Fe1 C10 C9 -57.3(16)
C9 C10 C11 C7 0.3(14)
Fe1 C10 C11 C7 59.3(8)
C9 C10 C11 Fe1 -59.0(9)
C8 C7 C11 C10 -0.4(13)
C12 C7 C11 C10 -177.0(11)
Fe1 C7 C11 C10 -59.9(8)
C8 C7 C11 Fe1 59.5(8)
C12 C7 C11 Fe1 -117.1(11)
C1 Fe1 C11 C10 -77.9(8)
C5 Fe1 C11 C10 -120.4(8)
C7 Fe1 C11 C10 119.3(10)
C8 Fe1 C11 C10 81.4(8)
C9 Fe1 C11 C10 37.6(7)
C2 Fe1 C11 C10 -49.0(13)
C4 Fe1 C11 C10 -160.1(7)
C3 Fe1 C11 C10 176.5(14)
C1 Fe1 C11 C7 162.7(6)
C5 Fe1 C11 C7 120.2(6)
C10 Fe1 C11 C7 -119.3(10)
C8 Fe1 C11 C7 -38.0(6)
C9 Fe1 C11 C7 -81.7(7)
C2 Fe1 C11 C7 -168.3(9)
C4 Fe1 C11 C7 80.6(8)
C3 Fe1 C11 C7 57.2(17)
C8 C7 C12 O4 17.1(18)
C11 C7 C12 O4 -166.9(11)
Fe1 C7 C12 O4 105.0(12)
C8 C7 C12 O3 -162.5(11)
C11 C7 C12 O3 13.5(16)
Fe1 C7 C12 O3 -74.6(12)
C25 P1 C13 C14 167.5(9)
C19 P1 C13 C14 -83.3(9)
Pd1 P1 C13 C14 47.4(10)
C25 P1 C13 C18 -17.9(10)
C19 P1 C13 C18 91.3(10)
Pd1 P1 C13 C18 -138.0(8)
C18 C13 C14 C15 4.3(16)
P1 C13 C14 C15 179.1(9)
C13 C14 C15 C16 -4.6(18)
C14 C15 C16 C17 2(2)
C15 C16 C17 C18 1(2)
C16 C17 C18 C13 -1(2)
C14 C13 C18 C17 -1.5(18)
P1 C13 C18 C17 -176.2(10)
C25 P1 C19 C24 -118.5(9)
C13 P1 C19 C24 131.0(9)
Pd1 P1 C19 C24 1.7(10)
C25 P1 C19 C20 61.3(9)
C13 P1 C19 C20 -49.3(9)
Pd1 P1 C19 C20 -178.5(7)
C24 C19 C20 C21 4.0(15)
P1 C19 C20 C21 -175.8(8)
C19 C20 C21 C22 0.0(17)
C20 C21 C22 C23 -4.2(18)
C21 C22 C23 C24 4.3(18)
C22 C23 C24 C19 -0.2(18)
C20 C19 C24 C23 -3.8(16)
P1 C19 C24 C23 176.0(9)
C19 P1 C25 C26 8.1(9)
C13 P1 C25 C26 116.3(9)
Pd1 P1 C25 C26 -118.6(8)
C19 P1 C25 C30 -174.9(7)
C13 P1 C25 C30 -66.6(8)
Pd1 P1 C25 C30 58.4(8)
C30 C25 C26 C27 -0.8(14)
P1 C25 C26 C27 176.2(7)
C25 C26 C27 C28 -0.2(15)
C26 C27 C28 C29 1.0(15)
C27 C28 C29 C30 -0.9(16)
C28 C29 C30 C25 -0.1(15)
C26 C25 C30 C29 0.9(14)
P1 C25 C30 C29 -176.3(7)
C43 P2 C31 C36 104.2(9)
C37 P2 C31 C36 -145.3(8)
Pd1 P2 C31 C36 -20.0(10)
C43 P2 C31 C32 -71.6(11)
C37 P2 C31 C32 38.9(11)
Pd1 P2 C31 C32 164.2(9)
C36 C31 C32 C33 -0.9(18)
P2 C31 C32 C33 175.0(9)
C31 C32 C33 C34 -1.0(19)
C32 C33 C34 C35 1.3(19)
C33 C34 C35 C36 0.1(17)
C34 C35 C36 C31 -2.1(16)
C32 C31 C36 C35 2.4(16)
P2 C31 C36 C35 -173.7(8)
C31 P2 C37 C38 115.3(9)
C43 P2 C37 C38 -135.9(8)
Pd1 P2 C37 C38 -10.1(9)
C31 P2 C37 C42 -72.5(10)
C43 P2 C37 C42 36.4(11)
Pd1 P2 C37 C42 162.1(9)
C42 C37 C38 C39 2.4(16)
P2 C37 C38 C39 174.9(8)
C37 C38 C39 C40 0.7(18)
C38 C39 C40 C41 -3(2)
C39 C40 C41 C42 1(2)
C40 C41 C42 C37 2(2)
C38 C37 C42 C41 -3.6(18)
P2 C37 C42 C41 -175.6(10)
C31 P2 C43 C48 148.1(9)
C37 P2 C43 C48 35.2(10)
Pd1 P2 C43 C48 -89.1(9)
C31 P2 C43 C44 -41.6(9)
C37 P2 C43 C44 -154.4(8)
Pd1 P2 C43 C44 81.2(8)
C48 C43 C44 C45 -0.7(15)
P2 C43 C44 C45 -171.6(9)
C43 C44 C45 C46 0.7(17)
C44 C45 C46 C47 -1.3(18)
C45 C46 C47 C48 1.8(18)
C44 C43 C48 C47 1.3(15)
P2 C43 C48 C47 171.8(8)
C46 C47 C48 C43 -1.9(17)
